data_4034572
loop_
_publ_author_name
'Gao, Suyu'
'Wang, Dun'
'Chai, Hao'
'Xu, Jiamin'
'Li, Tianyu'
'Niu, Yingxue'
'Chen, Xinxin'
'Qiu, Feng'
'Li, Yang'
'Li, Hua'
'Chen, Lixia'

_publ_section_title
;
 Unusual <i>ent</i>-Labdane Diterpenoid Dimers and their Selective
 Activation of TRPV Channels.
;
_journal_issue 21
_journal_name_full 'The Journal of organic chemistry'
_journal_page_first 13595
_journal_page_last 13603
_journal_paper_doi 10.1021/acs.joc.9b01864
_journal_volume 84
_journal_year 2019
_chemical_absolute_configuration ad
_chemical_formula_moiety '0.33(C46 H64 O8), 0.33(C46 H63 O8), 0.33(C46 H62 O8)'
_chemical_formula_sum 'C46 H63 O8'
_chemical_formula_weight 743.96
_space_group_crystal_system monoclinic
_space_group_IT_number 5
_space_group_name_Hall 'I 2y'
_space_group_name_H-M_alt 'I 1 2 1'
_atom_sites_solution_hydrogens mixed
_atom_sites_solution_primary dual
_audit_creation_date 2018-10-30
_audit_creation_method
;
Olex2 1.2
(compiled 2018.05.29 svn.r3508 for OlexSys, GUI svn.r5506)
;
_cell_angle_alpha 90
_cell_angle_beta 96.374(4)
_cell_angle_gamma 90
_cell_formula_units_Z 12
_cell_length_a 28.4549(14)
_cell_length_b 6.8073(3)
_cell_length_c 70.292(3)
_cell_measurement_reflns_used 8296
_cell_measurement_temperature 100.00(10)
_cell_measurement_theta_max 71.9200
_cell_measurement_theta_min 3.0930
_cell_volume 13531.5(11)
_computing_cell_refinement 'CrysAlisPro 1.171.38.43f (Rigaku OD, 2015)'
_computing_data_collection 'CrysAlisPro 1.171.38.43f (Rigaku OD, 2015)'
_computing_data_reduction 'CrysAlisPro 1.171.38.43f (Rigaku OD, 2015)'
_computing_molecular_graphics 'Olex2 (Dolomanov et al., 2009)'
_computing_publication_material 'Olex2 (Dolomanov et al., 2009)'
_computing_structure_refinement 'ShelXL (Sheldrick, 2015)'
_computing_structure_solution 'ShelXT (Sheldrick, 2015)'
_diffrn_ambient_environment N~2~
_diffrn_ambient_temperature 100.00(10)
_diffrn_detector 'CCD plate'
_diffrn_detector_area_resol_mean 5.2684
_diffrn_detector_type AtlasS2
_diffrn_measured_fraction_theta_full 1.000
_diffrn_measured_fraction_theta_max 0.979
_diffrn_measurement_details
;
List of Runs (angles in degrees, time in seconds):

  # Type    Start    End  Width  t~exp~   \w     \q     \k     \f   Frames
--------------------------------------------------------------------------
  1  \w    -64.00  32.00   1.00    3.00    --  -41.11  57.00   0.00   96
  2  \w    -65.00  33.00   1.00    3.00    --  -41.11  38.00 150.00   98
  3  \w     26.00  63.00   1.00    3.00    --   41.11-125.00  60.00   37
  4  \w     32.00 119.00   1.00    2.00    --  106.95 -77.00 -30.00   87
  5  \w     71.00 119.00   1.00    2.00    --  106.95-125.00   0.00   48
  6  \w     35.00 132.00   1.00    2.00    --  106.95 -45.00  60.00   97
  7  \w    110.00 163.00   1.00    2.00    --  106.95  45.00 150.00   53
  8  \w    142.00 171.00   1.00    2.00    --  106.95  77.00  30.00   29
  9  \w    132.00 158.00   1.00    2.00    --  106.95  77.00   0.00   26
 10  \w    100.00 126.00   1.00    2.00    --  106.95 125.00-150.00   26
 11  \w     79.00 104.00   1.00    2.00    --  106.95  77.00   0.00   25
 12  \w     74.00 106.00   1.00    2.00    --  106.95  77.00  30.00   32
 13  \w     40.00 177.00   1.00    1.50    --  106.95   0.00 120.00  137
 14  \w     38.00  64.00   1.00    1.50    --  106.95-125.00   0.00   26
 15  \w     28.00 107.00   1.00    1.50    --  106.95 -95.00  90.00   79
 16  \w     23.00  92.00   1.00    3.00    --   41.11-125.00-180.00   69
 17  \w     35.00 134.00   1.00    1.50    --  106.95 -61.00-180.00   99
 18  \w     58.00 104.00   1.00    5.00    --  106.95 -95.00-180.00   46
 19  \w   -107.00 -48.00   1.00    3.00    --  -41.11 -57.00-150.00   59
;
_diffrn_measurement_device 'four-circle diffractometer'
_diffrn_measurement_device_type 'SuperNova, Dual, Cu at zero, AtlasS2'
_diffrn_measurement_method '\w scans'
_diffrn_orient_matrix_type 'CrysAlisPro convention (1999,Acta A55,543-557)'
_diffrn_orient_matrix_UB_11 0.0004913000
_diffrn_orient_matrix_UB_12 -0.0366428000
_diffrn_orient_matrix_UB_13 0.0216608000
_diffrn_orient_matrix_UB_21 -0.0537270000
_diffrn_orient_matrix_UB_22 0.0360226000
_diffrn_orient_matrix_UB_23 -0.0016622000
_diffrn_orient_matrix_UB_31 -0.0088242000
_diffrn_orient_matrix_UB_32 -0.2204097000
_diffrn_orient_matrix_UB_33 -0.0038605000
_diffrn_radiation_monochromator mirror
_diffrn_radiation_probe x-ray
_diffrn_radiation_type CuK\a
_diffrn_radiation_wavelength 1.54184
_diffrn_reflns_av_R_equivalents 0.0627
_diffrn_reflns_av_unetI/netI 0.0591
_diffrn_reflns_Laue_measured_fraction_full 1.000
_diffrn_reflns_Laue_measured_fraction_max 0.979
_diffrn_reflns_limit_h_max 35
_diffrn_reflns_limit_h_min -35
_diffrn_reflns_limit_k_max 7
_diffrn_reflns_limit_k_min -8
_diffrn_reflns_limit_l_max 85
_diffrn_reflns_limit_l_min -86
_diffrn_reflns_number 47504
_diffrn_reflns_point_group_measured_fraction_full 0.729
_diffrn_reflns_point_group_measured_fraction_max 0.705
_diffrn_reflns_theta_full 67.684
_diffrn_reflns_theta_max 73.845
_diffrn_reflns_theta_min 2.320
_diffrn_source 'micro-focus sealed X-ray tube'
_diffrn_source_type 'SuperNova (Cu) X-ray Source'
_exptl_absorpt_coefficient_mu 0.586
_exptl_absorpt_correction_T_max 1.00000
_exptl_absorpt_correction_T_min 0.47114
_exptl_absorpt_correction_type multi-scan
_exptl_absorpt_process_details
;
CrysAlisPro 1.171.38.43f (Rigaku Oxford Diffraction, 2015)
Empirical absorption correction using spherical harmonics,
 implemented in SCALE3 ABSPACK scaling algorithm.
;
_exptl_crystal_colour colourless
_exptl_crystal_colour_primary colourless
_exptl_crystal_density_diffrn 1.096
_exptl_crystal_description block
_exptl_crystal_F_000 4836
_refine_diff_density_max 0.908
_refine_diff_density_min -0.683
_refine_diff_density_rms 0.064
_refine_ls_abs_structure_details
;
 Flack x determined using 2512 quotients [(I+)-(I-)]/[(I+)+(I-)]
 (Parsons, Flack and Wagner, Acta Cryst. B69 (2013) 249-259).
;
_refine_ls_abs_structure_Flack -0.03(14)
_refine_ls_extinction_method none
_refine_ls_goodness_of_fit_ref 1.066
_refine_ls_hydrogen_treatment mixed
_refine_ls_matrix_type full
_refine_ls_number_parameters 1508
_refine_ls_number_reflns 19369
_refine_ls_number_restraints 22
_refine_ls_restrained_S_all 1.500
_refine_ls_R_factor_all 0.0939
_refine_ls_R_factor_gt 0.0786
_refine_ls_shift/su_max 0.009
_refine_ls_shift/su_mean 0.004
_refine_ls_structure_factor_coef Fsqd
_refine_ls_weighting_details 'w=1/[\s^2^(Fo^2^)+(0.1255P)^2^+9.7535P] where P=(Fo^2^+2Fc^2^)/3'
_refine_ls_weighting_scheme calc
_refine_ls_wR_factor_gt 0.2114
_refine_ls_wR_factor_ref 0.2289
_reflns_Friedel_coverage 0.323
_reflns_Friedel_fraction_full 0.403
_reflns_Friedel_fraction_max 0.377
_reflns_number_gt 15244
_reflns_number_total 19369
_reflns_threshold_expression 'I > 2\s(I)'
_cod_data_source_file jo9b01864_si_004.cif
_cod_data_source_block baa-4
_cod_original_cell_volume 13531.4(11)
_cod_database_code 4034572
_shelx_shelxl_version_number 2018/3
_shelx_space_group_comment
;
The symmetry employed for this shelxl refinement is uniquely defined
by the following loop, which should always be used as a source of
symmetry information in preference to the above space-group names.
They are only intended as comments.
;
_reflns_odcompleteness_completeness 99.98
_reflns_odcompleteness_iscentric 1
_reflns_odcompleteness_theta 66.97
_olex2_refinement_description
;
1. Fixed Uiso
 At 1.2 times of:
  All C(H) groups, All C(H,H) groups
 At 1.5 times of:
  All C(H,H,H) groups
2. Rigid bond restraints
 C1AA, C045
 with sigma for 1-2 distances of 0.01 and sigma for 1-3 distances of 0.01
 C8AA, C6AA
 with sigma for 1-2 distances of 0.01 and sigma for 1-3 distances of 0.01
 C0BA, O1AA
 with sigma for 1-2 distances of 0.01 and sigma for 1-3 distances of 0.01
3. Uiso/Uaniso restraints and constraints
C1AA \\sim C045: within 2A with sigma of 0.002 and sigma for terminal atoms of
0.004
C8AA \\sim C6AA: within 2A with sigma of 0.002 and sigma for terminal atoms of
0.004
C0BA \\sim O1AA: within 2A with sigma of 0.002 and sigma for terminal atoms of
0.004
4.a Ternary CH refined with riding coordinates:
 C00M(H00M), C00P(H00P), C23(H23), C013(H013), C24(H24), C1(H1), C34(H34),
 C01G(H01G), C01H(H01H), C40(H40), C30(H30), C020(H020), C9(H9), C023(H023),
 C025(H025), C5(H5), C02L(H02L), C02V(H02V), C02Z(H02Z), C03J(H03U), C040(H040),
  C046(H046), C1BA(H1BA)
4.b Secondary CH2 refined with riding coordinates:
 C00T(H00D,H00E), C29(H29A,H29B), C00Y(H00F,H00G), C00Z(H00H,H00I), C011(H01A,
 H01B), C01C(H01C,H01D), C01J(H01E,H01F), C01V(H01M,H01N), C01X(H01O,H01P),
 C38(H38A,H38B), C39(H39A,H39B), C33(H33A,H33B), C43(H43A,H43B), C8(H8A,H8B),
 C11(H11A,H11B), C02Q(H02O,H02P), C7(H7A,H7B), C32(H32A,H32B), C02W(H02J,H02K),
 C031(H03N,H03O), C4(H4A,H4B), C033(H03P,H03Q), C03C(H03D,H03E), C03D(H03F,
 H03G), C03F(H03H,H03I), C27(H27A,H27B), C3(H3A,H3B), C03I(H03R,H03T),
 C03L(H03V,H03W), C03M(H03J,H03K), C045(H04G,H04H), C8AA(H8AA,H8AB), C1AA(H1AA,
 H1AB)
4.c Aromatic/amide H refined with riding coordinates:
 C18(H18), C016(H016), C21(H21), C01B(H01L), C19(H19), C01K(H01K), C01S(H01S),
 C28(H28), C029(H029), C02U(H02U), C030(H030), C03S(H03S), C03U(H03Z),
 C03X(H03), C6AA(H6AA)
4.d X=CH2 refined with riding coordinates:
 C03N(H03L,H03M), C17(H17A,H17B)
4.e Idealised Me refined as rotating group:
 C00J(H00A,H00B,H00C), C36(H36A,H36B,H36C), C01Y(H01Q,H01R,H01T), C02E(H02A,
 H02B,H02C), C02I(H02D,H02E,H02F), C16(H16A,H16B,H16C), C02T(H02G,H02H,H02I),
 C45(H45A,H45B,H45C), C034(H03A,H03B,H03C), C14(H14A,H14B,H14C), C15(H15A,H15B,
 H15C), C13(H13A,H13B,H13C), C42(H42A,H42B,H42C), C46(H46A,H46B,H46C),
 C03P(H03X,H03Y,H), C03Z(H0AA,HA,HB), C042(H04A,H04B,H04C), C043(H04D,H04E,
 H04F), C3BA(H3BA,H3BB,H3BC), C2AA(H2AA,H2AB,H2AC), C4AA(H4AA,H4AB,H4AC),
 C5AA(H5AA,H5AB,H5AC), C9AA(H9AA,H9AB,H9AC), C7AA(H7AA,H7AB,H7AC), C2BA(H2BA,
 H2BB,H2BC)
;
_olex2_date_sample_data_collection 2018-10-29
_olex2_submission_special_instructions 'No special instructions were received'
_oxdiff_exptl_absorpt_empirical_details
;
Empirical correction (ABSPACK) includes:
- Absorption correction using spherical harmonics
- Frame scaling
- Detector area scaling
;
_oxdiff_exptl_absorpt_empirical_full_max 3.348
_oxdiff_exptl_absorpt_empirical_full_min 0.543

loop_
_space_group_symop_operation_xyz
'x, y, z'
'-x, y, -z'
'x+1/2, y+1/2, z+1/2'
'-x+1/2, y+1/2, -z+1/2'

loop_
_atom_site_label
_atom_site_type_symbol
_atom_site_fract_x
_atom_site_fract_y
_atom_site_fract_z
_atom_site_U_iso_or_equiv
_atom_site_adp_type
_atom_site_occupancy
_atom_site_site_symmetry_order
_atom_site_calc_flag
_atom_site_refinement_flags_posn
_atom_site_refinement_flags_adp
O4 O 0.29336(11) 0.4571(5) 0.51262(4) 0.0277(7) Uani 1 1 d . .
O002 O -0.01136(10) 0.1845(4) 0.42803(5) 0.0284(7) Uani 1 1 d . .
O003 O 0.21057(11) -0.0392(5) 0.48689(4) 0.0299(7) Uani 1 1 d . .
O3 O 0.30028(12) 0.2514(5) 0.53758(5) 0.0322(7) Uani 1 1 d . .
O005 O 0.29083(12) 0.6130(5) 0.74037(4) 0.0321(7) Uani 1 1 d . .
O7 O 0.51035(11) 0.7066(5) 0.57422(5) 0.0325(7) Uani 1 1 d . .
O007 O -0.06631(12) 0.4384(5) 0.42149(5) 0.0344(8) Uani 1 1 d . .
O008 O 0.19637(12) 0.1150(6) 0.55317(5) 0.0397(8) Uani 1 1 d . .
O1 O 0.14202(13) 0.5875(6) 0.65203(5) 0.0416(9) Uani 1 1 d . .
O00A O 0.20262(13) -0.2566(5) 0.46311(5) 0.0358(8) Uani 1 1 d . .
O8 O 0.56482(13) 0.9610(6) 0.57944(5) 0.0422(9) Uani 1 1 d . .
O2 O 0.14334(14) 0.8719(6) 0.63280(5) 0.0436(9) Uani 1 1 d . .
O00D O 0.19545(12) 0.4196(6) 0.54098(5) 0.0414(9) Uani 1 1 d . .
O5 O 0.30768(13) 0.6058(7) 0.44594(5) 0.0443(9) Uani 1 1 d . .
O00F O 0.13683(12) 0.7810(7) 0.70342(5) 0.0491(10) Uani 1 1 d . .
O00G O 0.35306(14) 0.4139(6) 0.74797(5) 0.0470(9) Uani 1 1 d . .
O6 O 0.30684(13) 0.9106(6) 0.45801(5) 0.0433(9) Uani 1 1 d . .
O00I O 0.16700(15) 1.0816(7) 0.71062(5) 0.0533(11) Uani 1 1 d . .
C00J C 0.02099(15) 0.2478(7) 0.47312(6) 0.0258(9) Uani 1 1 d . .
H00A H 0.006483 0.344216 0.480543 0.039 Uiso 1 1 calc GR .
H00B H 0.033091 0.142235 0.481297 0.039 Uiso 1 1 calc GR .
H00C H -0.002062 0.197433 0.463322 0.039 Uiso 1 1 calc GR .
C6 C 0.24220(17) 0.5193(7) 0.60386(6) 0.0306(10) Uani 1 1 d . .
O00L O 0.4684(2) 0.7940(7) 0.67512(8) 0.0740(16) Uani 1 1 d . .
C00M C 0.04778(15) 0.5396(6) 0.45330(6) 0.0264(9) Uani 1 1 d . .
H00M H 0.077329 0.592020 0.449400 0.032 Uiso 1 1 calc R .
C00N C 0.21701(16) 0.7944(8) 0.71329(6) 0.0305(10) Uani 1 1 d . .
C20 C 0.29443(15) 0.6067(7) 0.54208(6) 0.0260(9) Uani 1 1 d . .
C00P C 0.10298(15) 0.3924(6) 0.47988(6) 0.0249(9) Uani 1 1 d . .
H00P H 0.128679 0.447944 0.473381 0.030 Uiso 1 1 calc R .
C36 C 0.48029(15) 0.7521(7) 0.52785(7) 0.0305(10) Uani 1 1 d . .
H36A H 0.492524 0.840098 0.518927 0.046 Uiso 1 1 calc GR .
H36B H 0.469616 0.633465 0.521363 0.046 Uiso 1 1 calc GR .
H36C H 0.504728 0.721457 0.537949 0.046 Uiso 1 1 calc GR .
C00R C 0.08845(15) 0.5504(6) 0.49328(6) 0.0268(9) Uani 1 1 d . .
C00S C 0.20597(15) 0.0978(7) 0.45658(6) 0.0295(9) Uani 1 1 d . .
C00T C 0.12327(15) 0.2102(6) 0.49074(6) 0.0257(9) Uani 1 1 d . .
H00D H 0.124043 0.102612 0.481726 0.031 Uiso 1 1 calc R .
H00E H 0.102131 0.172791 0.500031 0.031 Uiso 1 1 calc R .
C29 C 0.37933(15) 0.7091(7) 0.50917(6) 0.0274(9) Uani 1 1 d . .
H29A H 0.377763 0.604562 0.518447 0.033 Uiso 1 1 calc R .
H29B H 0.401455 0.668550 0.500374 0.033 Uiso 1 1 calc R .
C23 C 0.28971(16) 0.6662(7) 0.50930(6) 0.0270(9) Uani 1 1 d . .
H23 H 0.259113 0.695737 0.502037 0.032 Uiso 1 1 calc R .
C00W C 0.17989(15) 0.1348(7) 0.52018(6) 0.0282(9) Uani 1 1 d . .
C00X C 0.19135(16) 0.2432(8) 0.53845(7) 0.0329(10) Uani 1 1 d . .
C00Y C -0.03910(17) 0.5241(7) 0.43772(7) 0.0324(10) Uani 1 1 d . .
H00F H -0.043573 0.449873 0.449157 0.039 Uiso 1 1 calc R .
H00G H -0.049523 0.657919 0.439482 0.039 Uiso 1 1 calc R .
C00Z C 0.03118(17) 0.6923(6) 0.46705(7) 0.0299(10) Uani 1 1 d . .
H00H H 0.003557 0.643447 0.472486 0.036 Uiso 1 1 calc R .
H00I H 0.022397 0.812453 0.460133 0.036 Uiso 1 1 calc R .
C18 C 0.28798(17) 0.4816(8) 0.57463(6) 0.0327(10) Uani 1 1 d . .
H18 H 0.278231 0.360927 0.569374 0.039 Uiso 1 1 calc R .
C011 C 0.08085(16) 0.1975(6) 0.44952(6) 0.0261(9) Uani 1 1 d . .
H01A H 0.114798 0.185764 0.452657 0.031 Uiso 1 1 calc R .
H01B H 0.067151 0.069217 0.451274 0.031 Uiso 1 1 calc R .
C25 C 0.32489(15) 0.6285(8) 0.47876(6) 0.0307(10) Uani 1 1 d . .
C013 C 0.02133(16) 0.3326(7) 0.42357(6) 0.0279(9) Uani 1 1 d . .
H013 H 0.016278 0.359726 0.409804 0.033 Uiso 1 1 calc R .
C014 C 0.17220(19) 0.9061(9) 0.70921(7) 0.0396(12) Uani 1 1 d . .
C015 C 0.30566(18) 1.1998(7) 0.69248(6) 0.0314(10) Uani 1 1 d . .
C016 C 0.20911(15) 0.2456(7) 0.46914(7) 0.0288(9) Uani 1 1 d . .
H016 H 0.209014 0.377906 0.465820 0.035 Uiso 1 1 calc R .
C21 C 0.29090(15) 0.7513(7) 0.52902(6) 0.0274(9) Uani 1 1 d . .
H21 H 0.289414 0.884544 0.531794 0.033 Uiso 1 1 calc R .
C22 C 0.29630(15) 0.4170(7) 0.53179(6) 0.0256(9) Uani 1 1 d . .
C24 C 0.32967(15) 0.7331(7) 0.49773(6) 0.0278(9) Uani 1 1 d . .
H24 H 0.325005 0.873479 0.495087 0.033 Uiso 1 1 calc R .
C1 C 0.29155(18) 0.5046(8) 0.59594(7) 0.0373(11) Uani 1 1 d . .
H1 H 0.308121 0.628651 0.599078 0.045 Uiso 1 1 calc R .
C01B C 0.32687(18) 0.9076(7) 0.74852(6) 0.0335(10) Uani 1 1 d . .
H01L H 0.331897 1.041188 0.750654 0.040 Uiso 1 1 calc R .
C01C C 0.07075(15) 0.2545(7) 0.42843(6) 0.0276(9) Uani 1 1 d . .
H01C H 0.093280 0.353755 0.425461 0.033 Uiso 1 1 calc R .
H01D H 0.075073 0.140292 0.420558 0.033 Uiso 1 1 calc R .
C34 C 0.45193(17) 1.0480(7) 0.54647(7) 0.0312(10) Uani 1 1 d . .
H34 H 0.422113 1.101151 0.550031 0.037 Uiso 1 1 calc R .
C19 C 0.29790(16) 0.6230(8) 0.56296(6) 0.0304(10) Uani 1 1 d . .
H19 H 0.307889 0.742542 0.568396 0.037 Uiso 1 1 calc R .
C01F C 0.20616(16) -0.0915(7) 0.46788(7) 0.0273(9) Uani 1 1 d . .
C01G C 0.21279(16) 0.1706(7) 0.48922(7) 0.0278(9) Uani 1 1 d . .
H01G H 0.243727 0.206514 0.495836 0.033 Uiso 1 1 calc R .
C01H C 0.17371(15) 0.2387(6) 0.50130(6) 0.0257(9) Uani 1 1 d . .
H01H H 0.178231 0.379462 0.503790 0.031 Uiso 1 1 calc R .
C01I C 0.06172(14) 0.3430(6) 0.46382(6) 0.0230(8) Uani 1 1 d . .
C01J C 0.07079(17) 0.7354(7) 0.48315(7) 0.0309(10) Uani 1 1 d . .
H01E H 0.096803 0.799539 0.477820 0.037 Uiso 1 1 calc R .
H01F H 0.059077 0.824439 0.492314 0.037 Uiso 1 1 calc R .
C01K C 0.17618(17) -0.0526(7) 0.52480(7) 0.0312(10) Uani 1 1 d . .
H01K H 0.168392 -0.153174 0.516064 0.037 Uiso 1 1 calc R .
O01L O 0.60138(15) 0.6092(9) 0.85038(6) 0.0682(14) Uani 1 1 d . .
C01M C 0.01358(16) 0.5232(6) 0.43450(7) 0.0284(9) Uani 1 1 d . .
C41 C 0.48584(18) 1.0406(8) 0.56555(7) 0.0357(11) Uani 1 1 d . .
C26 C 0.31191(17) 0.7353(8) 0.46072(7) 0.0348(11) Uani 1 1 d . .
O01P O 0.4957(2) 1.0459(8) 0.65663(9) 0.094(2) Uani 1 1 d . .
C35 C 0.43854(15) 0.8506(7) 0.53637(7) 0.0286(9) Uani 1 1 d . .
C01R C 0.08977(16) 0.5348(8) 0.51222(7) 0.0308(10) Uani 1 1 d . .
C01S C 0.19995(16) 0.1020(7) 0.43568(7) 0.0321(10) Uani 1 1 d . .
H01S H 0.187235 0.214452 0.429610 0.039 Uiso 1 1 calc R .
C40 C 0.47673(16) 0.8556(8) 0.57743(7) 0.0317(10) Uani 1 1 d . .
H40 H 0.480242 0.890116 0.591053 0.038 Uiso 1 1 calc R .
C30 C 0.39863(16) 0.8924(7) 0.51965(7) 0.0277(9) Uani 1 1 d . .
H30 H 0.372206 0.949456 0.525590 0.033 Uiso 1 1 calc R .
C01V C 0.30040(17) 0.8571(7) 0.70597(6) 0.0298(10) Uani 1 1 d . .
H01M H 0.320490 0.748112 0.710569 0.036 Uiso 1 1 calc R .
H01N H 0.284240 0.819663 0.693627 0.036 Uiso 1 1 calc R .
C01W C 0.33734(18) 0.5769(8) 0.74719(7) 0.0353(11) Uani 1 1 d . .
C01X C 0.33496(18) 1.3811(7) 0.69072(7) 0.0348(10) Uani 1 1 d . .
H01O H 0.344511 1.434614 0.703354 0.042 Uiso 1 1 calc R .
H01P H 0.316225 1.479655 0.683356 0.042 Uiso 1 1 calc R .
C01Y C 0.3610(2) 0.8899(7) 0.67331(7) 0.0411(12) Uani 1 1 d . .
H01Q H 0.341164 0.777865 0.674741 0.062 Uiso 1 1 calc GR .
H01R H 0.388210 0.850067 0.667355 0.062 Uiso 1 1 calc GR .
H01T H 0.343566 0.986583 0.665474 0.062 Uiso 1 1 calc GR .
C38 C 0.41932(16) 0.7087(7) 0.55112(6) 0.0309(10) Uani 1 1 d . .
H38A H 0.385544 0.693145 0.547729 0.037 Uiso 1 1 calc R .
H38B H 0.433797 0.580876 0.549941 0.037 Uiso 1 1 calc R .
C020 C 0.26308(16) 0.8886(7) 0.71997(6) 0.0286(9) Uani 1 1 d . .
H020 H 0.257353 1.030294 0.720551 0.034 Uiso 1 1 calc R .
C9 C 0.18321(18) 0.8025(8) 0.62378(7) 0.0366(11) Uani 1 1 d . .
H9 H 0.204382 0.915563 0.623331 0.044 Uiso 1 1 calc R .
C31 C 0.41412(16) 1.0485(7) 0.50611(7) 0.0315(10) Uani 1 1 d . .
C023 C 0.33190(17) 1.0348(7) 0.70311(6) 0.0303(10) Uani 1 1 d . .
H023 H 0.343141 1.084827 0.715879 0.036 Uiso 1 1 calc R .
C28 C 0.32851(17) 0.4400(8) 0.47442(7) 0.0344(11) Uani 1 1 d . .
H28 H 0.335887 0.340012 0.483261 0.041 Uiso 1 1 calc R .
C025 C 0.28134(17) 0.8212(7) 0.74052(6) 0.0304(10) Uani 1 1 d . .
H025 H 0.257265 0.848384 0.749119 0.037 Uiso 1 1 calc R .
C026 C 0.35960(18) 0.7709(9) 0.75228(7) 0.0390(12) Uani 1 1 d . .
C10 C 0.21109(18) 0.6490(8) 0.63597(7) 0.0360(11) Uani 1 1 d . .
C37 C 0.41271(18) 1.0298(8) 0.48733(7) 0.0325(10) Uani 1 1 d . .
C029 C 0.21179(18) -0.0477(8) 0.42478(7) 0.0348(11) Uani 1 1 d . .
H029 H 0.225111 -0.158847 0.430903 0.042 Uiso 1 1 calc R .
C02A C 0.2608(2) 1.1933(8) 0.68478(7) 0.0366(11) Uani 1 1 d . .
C12 C 0.1147(2) 0.7360(9) 0.64167(7) 0.0437(13) Uani 1 1 d . .
C39 C 0.42789(16) 0.7730(8) 0.57202(7) 0.0342(11) Uani 1 1 d . .
H39A H 0.404662 0.871843 0.574379 0.041 Uiso 1 1 calc R .
H39B H 0.423298 0.661142 0.580156 0.041 Uiso 1 1 calc R .
C5 C 0.25267(18) 0.5682(8) 0.62536(6) 0.0341(11) Uani 1 1 d . .
H5 H 0.275573 0.676173 0.625885 0.041 Uiso 1 1 calc R .
C02E C -0.06976(18) 0.1726(8) 0.40001(8) 0.0410(12) Uani 1 1 d . .
H02A H -0.048076 0.237931 0.392595 0.061 Uiso 1 1 calc GR .
H02B H -0.101542 0.209820 0.395419 0.061 Uiso 1 1 calc GR .
H02C H -0.066317 0.032986 0.398819 0.061 Uiso 1 1 calc GR .
C33 C 0.46921(19) 1.1996(7) 0.53255(7) 0.0367(11) Uani 1 1 d . .
H33A H 0.497409 1.151014 0.527525 0.044 Uiso 1 1 calc R .
H33B H 0.477105 1.321730 0.539263 0.044 Uiso 1 1 calc R .
C02G C -0.05925(16) 0.2310(7) 0.42082(7) 0.0320(10) Uani 1 1 d . .
C43 C 0.53816(17) 1.0359(8) 0.56266(7) 0.0369(11) Uani 1 1 d . .
H43A H 0.542809 0.953197 0.551789 0.044 Uiso 1 1 calc R .
H43B H 0.548870 1.167411 0.560038 0.044 Uiso 1 1 calc R .
C02I C 0.02277(19) 0.6967(7) 0.42140(7) 0.0352(11) Uani 1 1 d . .
H02D H 0.019431 0.817928 0.428106 0.053 Uiso 1 1 calc GR .
H02E H 0.000371 0.693258 0.410137 0.053 Uiso 1 1 calc GR .
H02F H 0.054246 0.687369 0.417782 0.053 Uiso 1 1 calc GR .
C8 C 0.16982(19) 0.7401(9) 0.60284(6) 0.0389(12) Uani 1 1 d . .
H8A H 0.149320 0.625937 0.602374 0.047 Uiso 1 1 calc R .
H8B H 0.152827 0.845718 0.595829 0.047 Uiso 1 1 calc R .
C02K C 0.25168(18) -0.0036(8) 0.39409(7) 0.0360(11) Uani 1 1 d . .
C02L C 0.20481(18) -0.0471(8) 0.40314(7) 0.0361(11) Uani 1 1 d . .
H02L H 0.182924 0.060528 0.399278 0.043 Uiso 1 1 calc R .
C44 C 0.55751(17) 0.7537(9) 0.58188(8) 0.0419(13) Uani 1 1 d . .
C11 C 0.17601(18) 0.4968(8) 0.64146(7) 0.0374(11) Uani 1 1 d . .
H11A H 0.160146 0.436347 0.629999 0.045 Uiso 1 1 calc R .
H11B H 0.192620 0.394725 0.649144 0.045 Uiso 1 1 calc R .
C02O C 0.37702(19) 0.9786(8) 0.69322(7) 0.0360(11) Uani 1 1 d . .
C16 C 0.21534(19) 0.3273(8) 0.59952(7) 0.0363(11) Uani 1 1 d . .
H16A H 0.208624 0.311690 0.585920 0.054 Uiso 1 1 calc GR .
H16B H 0.186233 0.330442 0.605235 0.054 Uiso 1 1 calc GR .
H16C H 0.234294 0.219125 0.604691 0.054 Uiso 1 1 calc GR .
C02Q C 0.3791(2) 1.3328(8) 0.68083(8) 0.0402(12) Uani 1 1 d . .
H02O H 0.369647 1.292947 0.667714 0.048 Uiso 1 1 calc R .
H02P H 0.398835 1.448639 0.680624 0.048 Uiso 1 1 calc R .
C7 C 0.21409(18) 0.6918(8) 0.59374(6) 0.0341(10) Uani 1 1 d . .
H7A H 0.234185 0.807228 0.594175 0.041 Uiso 1 1 calc R .
H7B H 0.205464 0.658202 0.580405 0.041 Uiso 1 1 calc R .
C32 C 0.43003(19) 1.2361(7) 0.51599(7) 0.0360(11) Uani 1 1 d . .
H32A H 0.403256 1.298365 0.520958 0.043 Uiso 1 1 calc R .
H32B H 0.441728 1.324855 0.506809 0.043 Uiso 1 1 calc R .
C02T C -0.09008(17) 0.1243(8) 0.43330(8) 0.0388(11) Uani 1 1 d . .
H02G H -0.081905 -0.012539 0.433726 0.058 Uiso 1 1 calc GR .
H02H H -0.122603 0.139064 0.428188 0.058 Uiso 1 1 calc GR .
H02I H -0.085532 0.178019 0.446001 0.058 Uiso 1 1 calc GR .
C02U C 0.20657(18) 0.6056(9) 0.70940(7) 0.0373(11) Uani 1 1 d . .
H02U H 0.228033 0.502256 0.710983 0.045 Uiso 1 1 calc R .
C02V C 0.40677(19) 1.1681(8) 0.69153(8) 0.0402(12) Uani 1 1 d . .
H02V H 0.413758 1.216111 0.704680 0.048 Uiso 1 1 calc R .
C02W C 0.18614(19) -0.0804(8) 0.54581(7) 0.0383(11) Uani 1 1 d . .
H02J H 0.158929 -0.135511 0.551074 0.046 Uiso 1 1 calc R .
H02K H 0.213025 -0.166873 0.548865 0.046 Uiso 1 1 calc R .
C02X C 0.18124(19) -0.2350(9) 0.39544(7) 0.0432(13) Uani 1 1 d . .
C45 C 0.58969(18) 0.6351(10) 0.57094(9) 0.0490(14) Uani 1 1 d . .
H45A H 0.583523 0.497808 0.572575 0.074 Uiso 1 1 calc GR .
H45B H 0.621978 0.663123 0.575623 0.074 Uiso 1 1 calc GR .
H45C H 0.584230 0.668149 0.557600 0.074 Uiso 1 1 calc GR .
C02Z C 0.2374(2) 0.0126(9) 0.37226(8) 0.0441(13) Uani 1 1 d . .
H02Z H 0.210213 0.102046 0.370794 0.053 Uiso 1 1 calc R .
C030 C 0.4098(2) 0.7965(12) 0.75938(8) 0.0585(18) Uani 1 1 d . .
H030 H 0.422310 0.922396 0.758947 0.070 Uiso 1 1 calc R .
C031 C 0.40655(18) 0.8292(8) 0.70558(8) 0.0393(12) Uani 1 1 d . .
H03N H 0.395113 0.825570 0.718067 0.047 Uiso 1 1 calc R .
H03O H 0.401095 0.700408 0.699846 0.047 Uiso 1 1 calc R .
C4 C 0.2799(2) 0.3960(10) 0.63606(7) 0.0473(14) Uani 1 1 d . .
H4A H 0.286119 0.427003 0.649576 0.057 Uiso 1 1 calc R .
H4B H 0.260855 0.277719 0.634755 0.057 Uiso 1 1 calc R .
C033 C 0.15524(19) 0.5853(10) 0.70213(8) 0.0473(14) Uani 1 1 d . .
H03P H 0.151360 0.538913 0.688998 0.057 Uiso 1 1 calc R .
H03Q H 0.139502 0.494794 0.709998 0.057 Uiso 1 1 calc R .
C034 C 0.2875(2) -0.1663(9) 0.40005(8) 0.0449(13) Uani 1 1 d . .
H03A H 0.297993 -0.154617 0.413461 0.067 Uiso 1 1 calc GR .
H03B H 0.314155 -0.153969 0.392854 0.067 Uiso 1 1 calc GR .
H03C H 0.272916 -0.292155 0.397562 0.067 Uiso 1 1 calc GR .
C14 C 0.0767(2) 0.6467(10) 0.62761(8) 0.0491(14) Uani 1 1 d . .
H14A H 0.091101 0.564542 0.618778 0.074 Uiso 1 1 calc GR .
H14B H 0.059110 0.749361 0.620716 0.074 Uiso 1 1 calc GR .
H14C H 0.055870 0.569252 0.634408 0.074 Uiso 1 1 calc GR .
C2 C 0.32114(19) 0.3418(10) 0.60626(8) 0.0472(14) Uani 1 1 d . .
C15 C 0.2325(2) 0.7477(10) 0.65468(8) 0.0510(15) Uani 1 1 d . .
H15A H 0.255149 0.844758 0.651836 0.077 Uiso 1 1 calc GR .
H15B H 0.247791 0.650318 0.663084 0.077 Uiso 1 1 calc GR .
H15C H 0.207773 0.809601 0.660776 0.077 Uiso 1 1 calc GR .
C13 C 0.0928(2) 0.8539(12) 0.65670(8) 0.0601(19) Uani 1 1 d . .
H13A H 0.071127 0.772524 0.662672 0.090 Uiso 1 1 calc GR .
H13B H 0.076162 0.964533 0.650752 0.090 Uiso 1 1 calc GR .
H13C H 0.117238 0.899489 0.666186 0.090 Uiso 1 1 calc GR .
C42 C 0.4765(2) 1.2185(8) 0.57796(8) 0.0441(13) Uani 1 1 d . .
H42A H 0.478850 1.336805 0.570685 0.066 Uiso 1 1 calc GR .
H42B H 0.499534 1.221554 0.589038 0.066 Uiso 1 1 calc GR .
H42C H 0.445419 1.208671 0.581931 0.066 Uiso 1 1 calc GR .
C03A C 0.4563(2) 1.1382(9) 0.68414(10) 0.0543(16) Uani 1 1 d . .
C46 C 0.5649(2) 0.7190(12) 0.60343(8) 0.0556(17) Uani 1 1 d . .
H46A H 0.540224 0.783514 0.609343 0.083 Uiso 1 1 calc GR .
H46B H 0.594983 0.771080 0.608546 0.083 Uiso 1 1 calc GR .
H46C H 0.563979 0.580564 0.605965 0.083 Uiso 1 1 calc GR .
C03C C 0.2187(2) -0.1838(11) 0.36424(8) 0.0581(17) Uani 1 1 d . .
H03D H 0.242993 -0.283455 0.366532 0.070 Uiso 1 1 calc R .
H03E H 0.210199 -0.172864 0.350525 0.070 Uiso 1 1 calc R .
C03D C 0.2718(2) 0.1971(9) 0.40125(9) 0.0504(14) Uani 1 1 d . .
H03F H 0.246942 0.295121 0.399523 0.060 Uiso 1 1 calc R .
H03G H 0.282367 0.188291 0.414823 0.060 Uiso 1 1 calc R .
C03F C 0.1749(2) -0.2437(11) 0.37396(8) 0.0595(17) Uani 1 1 d . .
H03H H 0.148858 -0.158517 0.369298 0.071 Uiso 1 1 calc R .
H03I H 0.166207 -0.376769 0.370085 0.071 Uiso 1 1 calc R .
C27 C 0.31910(19) 0.4116(9) 0.45342(7) 0.0398(12) Uani 1 1 d . .
H27A H 0.346784 0.359700 0.448252 0.048 Uiso 1 1 calc R .
H27B H 0.292846 0.322104 0.450307 0.048 Uiso 1 1 calc R .
C3 C 0.3272(2) 0.3608(12) 0.62766(7) 0.0578(18) Uani 1 1 d . .
H3A H 0.348484 0.469234 0.631262 0.069 Uiso 1 1 calc R .
H3B H 0.341725 0.241842 0.633187 0.069 Uiso 1 1 calc R .
C03I C 0.4548(3) 1.1438(10) 0.66229(11) 0.068(2) Uani 1 1 d . .
H03R H 0.426343 1.079313 0.656499 0.081 Uiso 1 1 calc R .
H03T H 0.454235 1.279042 0.657916 0.081 Uiso 1 1 calc R .
C03J C 0.4789(2) 0.9359(12) 0.69010(11) 0.067(2) Uani 1 1 d . .
H03U H 0.513255 0.951476 0.692572 0.080 Uiso 1 1 calc R .
C03K C 0.2740(3) 0.1033(11) 0.36017(9) 0.0595(17) Uani 1 1 d . .
C03L C 0.4598(2) 0.8659(11) 0.70843(11) 0.0607(18) Uani 1 1 d . .
H03V H 0.475809 0.745443 0.712731 0.073 Uiso 1 1 calc R .
H03W H 0.466758 0.964040 0.718343 0.073 Uiso 1 1 calc R .
C03M C 0.3129(3) 0.2616(10) 0.39062(11) 0.065(2) Uani 1 1 d . .
H03J H 0.325729 0.384370 0.395919 0.078 Uiso 1 1 calc R .
H03K H 0.337726 0.163402 0.392142 0.078 Uiso 1 1 calc R .
C03N C 0.1676(2) -0.3804(11) 0.40598(10) 0.0597(17) Uani 1 1 d . .
H03L H 0.153763 -0.491899 0.400126 0.072 Uiso 1 1 calc R .
H03M H 0.171934 -0.371431 0.419262 0.072 Uiso 1 1 calc R .
C17 C 0.3406(3) 0.1968(13) 0.59774(10) 0.075(3) Uani 1 1 d . .
H17A H 0.358564 0.103422 0.604957 0.090 Uiso 1 1 calc R .
H17B H 0.336502 0.187171 0.584457 0.090 Uiso 1 1 calc R .
C03P C 0.4890(2) 1.3048(12) 0.69276(14) 0.081(3) Uani 1 1 d . .
H03X H 0.474591 1.429607 0.689559 0.122 Uiso 1 1 calc GR .
H03Y H 0.518907 1.297220 0.687658 0.122 Uiso 1 1 calc GR .
H H 0.493913 1.290755 0.706432 0.122 Uiso 1 1 calc GR .
C03R C 0.4919(3) 0.8302(14) 0.65816(15) 0.091(3) Uani 1 1 d . .
C03S C 0.3131(3) -0.0267(11) 0.35494(9) 0.0603(17) Uani 1 1 d . .
H03S H 0.314177 -0.161380 0.357152 0.072 Uiso 1 1 calc R .
C03T C 0.5028(2) 0.6727(14) 0.79475(10) 0.068(2) Uani 1 1 d . .
C03U C 0.4385(2) 0.6551(18) 0.76632(10) 0.085(3) Uani 1 1 d . .
H03Z H 0.426492 0.528703 0.767164 0.102 Uiso 1 1 calc R .
C03V C 0.5740(3) 0.7738(17) 0.82094(12) 0.088(3) Uani 1 1 d . .
O03W O 0.5261(3) 0.709(2) 0.84449(11) 0.214(8) Uani 1 1 d . .
C03X C 0.5948(3) 0.5825(17) 0.83035(10) 0.083(3) Uani 1 1 d . .
H03 H 0.601840 0.468925 0.823878 0.100 Uiso 1 1 calc R .
C03Z C 0.4596(5) 0.7378(14) 0.64138(15) 0.118(5) Uani 1 1 d . .
H0AA H 0.460262 0.597362 0.642600 0.178 Uiso 1 1 calc GR .
HA H 0.470800 0.774594 0.629479 0.178 Uiso 1 1 calc GR .
HB H 0.427851 0.784128 0.641620 0.178 Uiso 1 1 calc GR .
C040 C 0.2963(3) 0.2876(10) 0.36990(12) 0.075(2) Uani 1 1 d . .
H040 H 0.271215 0.386877 0.369211 0.090 Uiso 1 1 calc R .
C042 C 0.2469(4) 0.1743(16) 0.34074(12) 0.099(3) Uani 1 1 d . .
H04A H 0.233710 0.062877 0.333661 0.149 Uiso 1 1 calc GR .
H04B H 0.268363 0.241635 0.333385 0.149 Uiso 1 1 calc GR .
H04C H 0.221860 0.261959 0.343275 0.149 Uiso 1 1 calc GR .
C043 C 0.5411(5) 0.7613(16) 0.6609(2) 0.166(7) Uani 1 1 d . .
H04D H 0.556807 0.816214 0.672476 0.250 Uiso 1 1 calc GR .
H04E H 0.557102 0.801996 0.650230 0.250 Uiso 1 1 calc GR .
H04F H 0.541578 0.620511 0.661759 0.250 Uiso 1 1 calc GR .
C045 C 0.5886(3) 0.630(4) 0.78903(12) 0.221(9) Uani 1 1 d . U
H04G H 0.588373 0.493734 0.793156 0.265 Uiso 1 1 calc R .
H04H H 0.620347 0.680950 0.792135 0.265 Uiso 1 1 calc R .
C046 C 0.4896(2) 0.691(2) 0.77286(10) 0.118(5) Uani 1 1 d . .
H046 H 0.494716 0.829546 0.770012 0.142 Uiso 1 1 calc R .
O0AA O 0.3323(3) 0.3651(9) 0.35935(10) 0.108(2) Uani 1 1 d . .
O1AA O 0.3453(4) 0.0687(15) 0.3470(2) 0.224(6) Uani 1 1 d . U
C0BA C 0.3688(7) 0.233(3) 0.3544(4) 0.222(6) Uani 1 1 d . U
C1BA C 0.5541(3) 0.748(2) 0.79923(11) 0.105(4) Uani 1 1 d . .
H1BA H 0.554241 0.879745 0.793658 0.126 Uiso 1 1 calc R .
C3BA C 0.4083(6) 0.225(3) 0.3667(3) 0.188(9) Uani 1 1 d . .
H3BA H 0.425603 0.345703 0.366033 0.283 Uiso 1 1 calc GR .
H3BB H 0.427531 0.117206 0.363450 0.283 Uiso 1 1 calc GR .
H3BC H 0.400028 0.207746 0.379479 0.283 Uiso 1 1 calc GR .
C8AA C 0.4707(3) 0.7978(13) 0.80550(12) 0.091(2) Uani 1 1 d . U
H8AA H 0.457513 0.900146 0.796887 0.109 Uiso 1 1 calc R .
H8AB H 0.444510 0.716144 0.808476 0.109 Uiso 1 1 calc R .
C2AA C 0.6138(4) 0.927(2) 0.8218(2) 0.181(8) Uani 1 1 d . .
H2AA H 0.621201 0.970787 0.834814 0.271 Uiso 1 1 calc GR .
H2AB H 0.603787 1.036646 0.813841 0.271 Uiso 1 1 calc GR .
H2AC H 0.641417 0.868711 0.817459 0.271 Uiso 1 1 calc GR .
C0AA C 0.5226(3) 0.584(4) 0.76205(15) 0.261(15) Uani 1 1 d . .
C1AA C 0.5741(3) 0.642(5) 0.76686(12) 0.285(9) Uani 1 1 d . U
H1AA H 0.578740 0.775309 0.762493 0.342 Uiso 1 1 calc R .
H1AB H 0.594085 0.555545 0.760305 0.342 Uiso 1 1 calc R .
C4BA C 0.5373(4) 0.8463(17) 0.83186(16) 0.103(3) Uani 1 1 d . .
C4AA C 0.4958(3) 0.4568(16) 0.80055(14) 0.097(3) Uani 1 1 d . .
H4AA H 0.462608 0.427649 0.799623 0.145 Uiso 1 1 calc GR .
H4AB H 0.509674 0.436831 0.813488 0.145 Uiso 1 1 calc GR .
H4AC H 0.510752 0.371651 0.792151 0.145 Uiso 1 1 calc GR .
C5AA C 0.5086(5) 0.446(5) 0.74913(18) 0.33(2) Uani 1 1 d . .
H5AA H 0.503848 0.324327 0.755547 0.489 Uiso 1 1 calc GR .
H5AB H 0.532330 0.428732 0.740583 0.489 Uiso 1 1 calc GR .
H5AC H 0.479461 0.486075 0.741970 0.489 Uiso 1 1 calc GR .
C6AA C 0.4918(4) 0.896(3) 0.82404(16) 0.162(3) Uani 1 1 d . U
H6AA H 0.474357 0.988444 0.830047 0.195 Uiso 1 1 calc R .
C3AA C 0.5596(3) 0.631(3) 0.85825(12) 0.157(8) Uani 1 1 d . .
C9AA C 0.5705(5) 0.744(4) 0.87568(16) 0.252(14) Uani 1 1 d . .
H9AA H 0.602384 0.716894 0.881020 0.378 Uiso 1 1 calc GR .
H9AB H 0.549118 0.707523 0.884738 0.378 Uiso 1 1 calc GR .
H9AC H 0.567175 0.881136 0.872823 0.378 Uiso 1 1 calc GR .
C7AA C 0.5384(4) 0.434(4) 0.8610(2) 0.306(19) Uani 1 1 d . .
H7AA H 0.504837 0.439687 0.857575 0.458 Uiso 1 1 calc GR .
H7AB H 0.544833 0.395316 0.874206 0.458 Uiso 1 1 calc GR .
H7AC H 0.551902 0.338882 0.853089 0.458 Uiso 1 1 calc GR .
C2BA C 0.3814(5) 0.319(4) 0.3356(2) 0.267(15) Uani 1 1 d . .
H2BA H 0.354306 0.384746 0.329158 0.400 Uiso 1 1 calc GR .
H2BB H 0.391209 0.216073 0.327630 0.400 Uiso 1 1 calc GR .
H2BC H 0.406768 0.412109 0.338218 0.400 Uiso 1 1 calc GR .
H01I H 0.096(2) 0.413(10) 0.5207(8) 0.050(17) Uiso 1 1 d . .
H37A H 0.403(2) 0.890(12) 0.4811(9) 0.06(2) Uiso 1 1 d . .
H01J H 0.078(2) 0.655(12) 0.5181(10) 0.06(2) Uiso 1 1 d . .
H02M H 0.249(2) 1.333(10) 0.6786(8) 0.051(17) Uiso 1 1 d . .
H37B H 0.419(4) 1.171(18) 0.4825(14) 0.12(4) Uiso 1 1 d . .
H02N H 0.243(2) 1.074(13) 0.6893(10) 0.08(2) Uiso 1 1 d . .

loop_
_atom_site_aniso_label
_atom_site_aniso_U_11
_atom_site_aniso_U_22
_atom_site_aniso_U_33
_atom_site_aniso_U_23
_atom_site_aniso_U_13
_atom_site_aniso_U_12
O4 0.0299(16) 0.0219(15) 0.0304(15) -0.0007(12) -0.0001(13) -0.0038(13)
O002 0.0214(15) 0.0170(14) 0.0451(17) 0.0021(13) -0.0035(13) -0.0012(12)
O003 0.0319(17) 0.0229(16) 0.0345(16) -0.0009(13) 0.0023(13) 0.0044(13)
O3 0.0363(18) 0.0208(16) 0.0403(17) 0.0015(13) 0.0073(14) -0.0009(14)
O005 0.0366(17) 0.0291(17) 0.0300(15) 0.0071(13) 0.0010(13) 0.0017(15)
O7 0.0215(15) 0.0349(19) 0.0397(17) -0.0009(14) -0.0018(13) -0.0042(14)
O007 0.0294(17) 0.0212(16) 0.0495(19) 0.0011(14) -0.0094(14) 0.0012(14)
O008 0.0342(18) 0.051(2) 0.0326(17) -0.0014(16) -0.0023(14) 0.0008(17)
O1 0.048(2) 0.049(2) 0.0275(16) 0.0029(16) 0.0012(14) 0.0167(19)
O00A 0.0435(19) 0.0204(16) 0.0440(19) -0.0005(14) 0.0070(15) 0.0035(15)
O8 0.0370(19) 0.048(2) 0.0404(19) -0.0077(17) 0.0004(15) -0.0162(18)
O2 0.052(2) 0.039(2) 0.0389(18) -0.0033(16) -0.0002(16) 0.0201(18)
O00D 0.0334(18) 0.042(2) 0.048(2) -0.0164(17) 0.0013(15) -0.0055(16)
O5 0.0371(19) 0.067(3) 0.0280(17) -0.0003(18) -0.0024(14) 0.0058(19)
O00F 0.0320(19) 0.078(3) 0.0363(18) -0.0001(19) -0.0008(15) 0.008(2)
O00G 0.056(2) 0.042(2) 0.043(2) 0.0041(17) -0.0001(17) 0.0221(19)
O6 0.039(2) 0.047(2) 0.044(2) 0.0137(17) 0.0026(16) 0.0075(18)
O00I 0.056(2) 0.061(3) 0.042(2) 0.0053(19) 0.0042(18) 0.028(2)
C00J 0.024(2) 0.0173(19) 0.035(2) 0.0017(17) 0.0009(17) 0.0004(17)
C6 0.032(2) 0.032(2) 0.026(2) 0.0007(18) -0.0041(18) 0.002(2)
O00L 0.094(4) 0.042(3) 0.097(4) 0.019(3) 0.059(3) 0.016(3)
C00M 0.025(2) 0.017(2) 0.037(2) 0.0022(17) -0.0008(18) -0.0008(17)
C00N 0.031(2) 0.041(3) 0.0199(19) 0.0009(18) 0.0036(17) 0.005(2)
C20 0.022(2) 0.021(2) 0.034(2) -0.0017(18) -0.0002(17) -0.0054(17)
C00P 0.026(2) 0.0157(19) 0.032(2) 0.0000(17) 0.0009(17) 0.0000(17)
C36 0.024(2) 0.023(2) 0.044(3) 0.0012(19) 0.0027(19) -0.0002(18)
C00R 0.025(2) 0.018(2) 0.036(2) -0.0027(17) -0.0034(18) -0.0044(18)
C00S 0.024(2) 0.031(2) 0.032(2) 0.0005(19) 0.0002(17) 0.0012(19)
C00T 0.021(2) 0.019(2) 0.035(2) -0.0031(17) -0.0034(17) -0.0018(17)
C29 0.023(2) 0.023(2) 0.036(2) 0.0003(18) 0.0018(17) 0.0009(18)
C23 0.024(2) 0.025(2) 0.032(2) 0.0025(17) 0.0010(17) 0.0011(18)
C00W 0.022(2) 0.029(2) 0.032(2) -0.0067(18) -0.0032(17) 0.0018(18)
C00X 0.023(2) 0.034(3) 0.041(3) -0.010(2) 0.0012(19) 0.000(2)
C00Y 0.034(2) 0.019(2) 0.042(3) -0.0007(19) -0.002(2) 0.0032(19)
C00Z 0.036(2) 0.0136(19) 0.039(2) 0.0000(17) -0.0033(19) 0.0013(18)
C18 0.035(2) 0.033(3) 0.030(2) -0.0008(19) -0.0008(19) -0.002(2)
C011 0.026(2) 0.016(2) 0.036(2) -0.0001(17) -0.0017(17) -0.0009(17)
C25 0.022(2) 0.038(3) 0.031(2) 0.003(2) -0.0016(17) 0.003(2)
C013 0.029(2) 0.021(2) 0.032(2) -0.0006(17) -0.0015(18) -0.0049(19)
C014 0.043(3) 0.049(3) 0.027(2) 0.004(2) 0.004(2) 0.010(3)
C015 0.043(3) 0.028(2) 0.023(2) 0.0004(17) 0.0016(18) 0.003(2)
C016 0.023(2) 0.018(2) 0.046(3) 0.0001(19) 0.0062(19) -0.0001(18)
C21 0.026(2) 0.019(2) 0.038(2) -0.0010(18) 0.0052(18) 0.0025(18)
C22 0.023(2) 0.022(2) 0.031(2) -0.0005(17) -0.0006(17) -0.0015(17)
C24 0.028(2) 0.021(2) 0.033(2) 0.0019(18) 0.0001(17) 0.0051(18)
C1 0.041(3) 0.044(3) 0.027(2) 0.000(2) 0.003(2) -0.001(2)
C01B 0.048(3) 0.025(2) 0.028(2) -0.0012(18) 0.006(2) -0.007(2)
C01C 0.026(2) 0.020(2) 0.036(2) -0.0012(18) 0.0021(18) -0.0040(18)
C34 0.034(2) 0.021(2) 0.039(2) -0.0057(19) 0.0051(19) -0.0017(19)
C19 0.026(2) 0.033(2) 0.032(2) -0.0032(19) 0.0010(18) -0.002(2)
C01F 0.026(2) 0.019(2) 0.037(2) -0.0001(18) 0.0015(18) 0.0039(18)
C01G 0.024(2) 0.022(2) 0.036(2) -0.0021(18) -0.0022(18) 0.0004(18)
C01H 0.026(2) 0.0155(19) 0.035(2) -0.0027(17) -0.0016(17) -0.0011(17)
C01I 0.0209(19) 0.0123(18) 0.035(2) -0.0005(16) -0.0003(17) -0.0022(16)
C01J 0.038(3) 0.0128(19) 0.040(2) -0.0032(18) -0.003(2) -0.0004(19)
C01K 0.031(2) 0.030(2) 0.032(2) 0.0012(19) -0.0005(19) 0.005(2)
O01L 0.045(2) 0.110(4) 0.046(2) 0.003(3) -0.0087(18) -0.012(3)
C01M 0.030(2) 0.015(2) 0.040(2) 0.0003(18) 0.0023(19) -0.0023(18)
C41 0.036(3) 0.027(2) 0.044(3) -0.005(2) 0.005(2) -0.004(2)
C26 0.026(2) 0.042(3) 0.036(2) 0.002(2) 0.0021(19) 0.008(2)
O01P 0.109(4) 0.048(3) 0.143(5) 0.041(3) 0.093(4) 0.033(3)
C35 0.025(2) 0.022(2) 0.039(2) -0.0012(18) 0.0046(18) -0.0014(18)
C01R 0.025(2) 0.027(2) 0.040(3) -0.003(2) 0.0027(19) 0.0035(19)
C01S 0.029(2) 0.028(2) 0.039(2) 0.004(2) 0.0017(19) 0.006(2)
C40 0.029(2) 0.036(3) 0.029(2) -0.0042(19) 0.0007(18) -0.006(2)
C30 0.025(2) 0.019(2) 0.039(2) 0.0007(18) 0.0032(18) 0.0036(18)
C01V 0.039(3) 0.024(2) 0.026(2) -0.0023(17) 0.0061(18) 0.002(2)
C01W 0.034(2) 0.043(3) 0.029(2) 0.010(2) 0.0055(19) 0.003(2)
C01X 0.044(3) 0.025(2) 0.035(2) 0.0012(19) 0.004(2) 0.004(2)
C01Y 0.064(4) 0.019(2) 0.043(3) 0.005(2) 0.020(3) 0.007(2)
C38 0.025(2) 0.029(2) 0.037(2) 0.0034(19) -0.0006(18) -0.0045(19)
C020 0.037(2) 0.021(2) 0.028(2) 0.0031(17) 0.0025(18) 0.0049(19)
C9 0.039(3) 0.032(3) 0.037(2) -0.006(2) -0.006(2) 0.010(2)
C31 0.031(2) 0.022(2) 0.042(2) -0.0017(19) 0.002(2) 0.0047(19)
C023 0.036(2) 0.028(2) 0.028(2) 0.0042(18) 0.0070(18) 0.004(2)
C28 0.031(2) 0.038(3) 0.033(2) -0.003(2) -0.0007(19) -0.002(2)
C025 0.036(2) 0.028(2) 0.027(2) 0.0015(18) 0.0034(19) 0.003(2)
C026 0.035(3) 0.046(3) 0.035(2) 0.005(2) 0.000(2) -0.007(2)
C10 0.041(3) 0.037(3) 0.027(2) -0.0001(19) -0.006(2) 0.004(2)
C37 0.033(2) 0.024(2) 0.041(3) 0.001(2) 0.008(2) 0.002(2)
C029 0.036(3) 0.037(3) 0.030(2) 0.004(2) -0.0003(19) 0.009(2)
C02A 0.052(3) 0.030(3) 0.027(2) 0.0055(19) 0.001(2) 0.001(2)
C12 0.043(3) 0.048(3) 0.038(3) -0.003(2) -0.005(2) 0.018(3)
C39 0.023(2) 0.039(3) 0.041(3) -0.001(2) 0.0025(19) -0.004(2)
C5 0.038(3) 0.037(3) 0.025(2) 0.0001(19) -0.0045(19) 0.003(2)
C02E 0.033(3) 0.034(3) 0.051(3) -0.009(2) -0.014(2) -0.001(2)
C33 0.042(3) 0.020(2) 0.049(3) -0.004(2) 0.009(2) -0.004(2)
C02G 0.023(2) 0.021(2) 0.050(3) -0.002(2) -0.0078(19) -0.0024(18)
C43 0.035(3) 0.032(3) 0.043(3) -0.008(2) 0.001(2) -0.008(2)
C02I 0.041(3) 0.026(2) 0.036(2) 0.0073(19) -0.008(2) -0.003(2)
C8 0.045(3) 0.041(3) 0.028(2) 0.004(2) -0.006(2) 0.015(2)
C02K 0.037(3) 0.035(3) 0.035(2) -0.003(2) 0.000(2) 0.005(2)
C02L 0.036(3) 0.036(3) 0.034(2) 0.001(2) -0.004(2) 0.008(2)
C44 0.025(2) 0.052(3) 0.047(3) 0.003(3) -0.002(2) -0.014(2)
C11 0.040(3) 0.043(3) 0.028(2) 0.004(2) 0.001(2) 0.015(2)
C02O 0.043(3) 0.028(2) 0.039(3) 0.007(2) 0.010(2) 0.007(2)
C16 0.045(3) 0.032(3) 0.033(2) 0.000(2) 0.006(2) 0.001(2)
C02Q 0.050(3) 0.029(3) 0.043(3) 0.002(2) 0.011(2) 0.001(2)
C7 0.044(3) 0.030(2) 0.027(2) 0.0011(19) -0.0029(19) 0.005(2)
C32 0.044(3) 0.019(2) 0.046(3) 0.001(2) 0.010(2) 0.001(2)
C02T 0.026(2) 0.028(3) 0.061(3) 0.007(2) -0.001(2) -0.005(2)
C02U 0.039(3) 0.043(3) 0.029(2) -0.001(2) -0.001(2) 0.001(2)
C02V 0.042(3) 0.032(3) 0.048(3) 0.007(2) 0.011(2) 0.004(2)
C02W 0.037(3) 0.041(3) 0.037(3) 0.005(2) 0.003(2) 0.008(2)
C02X 0.040(3) 0.053(3) 0.036(3) -0.001(2) 0.000(2) 0.001(3)
C45 0.029(3) 0.059(4) 0.057(3) -0.001(3) -0.004(2) 0.002(3)
C02Z 0.046(3) 0.045(3) 0.042(3) 0.005(2) 0.006(2) 0.007(3)
C030 0.043(3) 0.091(5) 0.041(3) 0.006(3) 0.000(2) -0.019(4)
C031 0.042(3) 0.030(3) 0.047(3) 0.010(2) 0.015(2) 0.006(2)
C4 0.051(3) 0.056(4) 0.033(2) 0.004(2) -0.003(2) 0.024(3)
C033 0.038(3) 0.067(4) 0.036(3) 0.002(3) 0.003(2) -0.009(3)
C034 0.044(3) 0.045(3) 0.045(3) 0.003(2) 0.000(2) 0.011(3)
C14 0.043(3) 0.064(4) 0.040(3) 0.000(3) -0.001(2) 0.012(3)
C2 0.037(3) 0.067(4) 0.037(3) 0.006(3) 0.004(2) 0.018(3)
C15 0.055(3) 0.056(4) 0.038(3) -0.008(3) -0.009(2) 0.017(3)
C13 0.064(4) 0.085(5) 0.030(3) -0.003(3) 0.002(3) 0.031(4)
C42 0.049(3) 0.033(3) 0.050(3) -0.013(2) 0.005(2) -0.005(2)
C03A 0.052(3) 0.041(3) 0.074(4) 0.022(3) 0.027(3) 0.015(3)
C46 0.037(3) 0.081(5) 0.046(3) 0.010(3) -0.013(2) -0.004(3)
C03C 0.066(4) 0.068(4) 0.040(3) -0.008(3) 0.006(3) -0.014(4)
C03D 0.045(3) 0.045(3) 0.063(4) -0.016(3) 0.012(3) -0.001(3)
C03F 0.070(4) 0.064(4) 0.042(3) -0.007(3) -0.001(3) -0.027(4)
C27 0.032(3) 0.050(3) 0.037(3) -0.008(2) 0.002(2) 0.000(2)
C3 0.048(3) 0.092(5) 0.033(3) 0.006(3) 0.002(2) 0.033(4)
C03I 0.077(5) 0.044(4) 0.091(5) 0.025(3) 0.055(4) 0.019(3)
C03J 0.050(4) 0.071(5) 0.084(5) 0.032(4) 0.026(3) 0.000(4)
C03K 0.073(4) 0.049(4) 0.058(4) 0.010(3) 0.015(3) 0.002(3)
C03L 0.045(3) 0.052(4) 0.088(5) 0.031(3) 0.016(3) 0.010(3)
C03M 0.072(4) 0.043(4) 0.087(5) -0.028(3) 0.036(4) -0.013(3)
C03N 0.065(4) 0.059(4) 0.055(3) -0.005(3) 0.005(3) -0.010(4)
C17 0.080(5) 0.099(6) 0.048(3) 0.026(4) 0.013(3) 0.051(5)
C03P 0.044(4) 0.069(5) 0.135(7) 0.047(5) 0.031(4) 0.011(4)
C03R 0.104(7) 0.065(5) 0.119(7) 0.044(5) 0.076(6) 0.033(5)
C03S 0.072(4) 0.051(4) 0.061(4) -0.007(3) 0.023(3) -0.013(3)
C03T 0.033(3) 0.109(7) 0.060(4) 0.013(4) 0.000(3) 0.001(4)
C03U 0.040(3) 0.157(10) 0.055(4) -0.013(5) -0.004(3) 0.014(5)
C03V 0.072(5) 0.116(8) 0.072(5) 0.029(5) -0.009(4) -0.040(5)
O03W 0.083(5) 0.47(2) 0.091(5) 0.072(9) 0.026(4) 0.125(9)
C03X 0.090(6) 0.114(7) 0.045(4) 0.011(4) 0.001(4) 0.001(6)
C03Z 0.212(13) 0.050(5) 0.113(8) 0.014(5) 0.110(9) 0.020(7)
C040 0.102(6) 0.030(3) 0.100(6) 0.006(3) 0.042(5) -0.001(4)
C042 0.135(8) 0.101(7) 0.064(5) 0.040(5) 0.015(5) 0.009(6)
C043 0.199(12) 0.084(7) 0.252(14) 0.098(8) 0.184(12) 0.086(8)
C045 0.038(3) 0.57(3) 0.050(3) 0.023(9) 0.002(3) 0.030(8)
C046 0.035(3) 0.269(16) 0.050(4) 0.021(7) 0.001(3) 0.001(6)
O0AA 0.151(6) 0.059(4) 0.128(5) 0.009(3) 0.074(5) -0.035(4)
O1AA 0.192(8) 0.122(6) 0.402(13) -0.133(8) 0.232(9) -0.090(6)
C0BA 0.191(8) 0.121(6) 0.400(14) -0.132(8) 0.235(10) -0.092(6)
C1BA 0.045(4) 0.198(13) 0.072(5) 0.042(7) -0.002(3) -0.031(6)
C3BA 0.184(14) 0.131(13) 0.28(2) -0.067(14) 0.164(15) 0.007(12)
C8AA 0.106(5) 0.066(5) 0.091(5) -0.007(4) -0.036(4) 0.047(5)
C2AA 0.130(9) 0.196(15) 0.188(12) 0.127(12) -0.104(9) -0.107(10)
C0AA 0.044(5) 0.66(5) 0.075(6) -0.072(15) -0.013(4) 0.081(13)
C1AA 0.040(3) 0.76(3) 0.052(3) 0.023(9) -0.001(3) 0.031(8)
C4BA 0.128(9) 0.085(7) 0.093(7) -0.016(6) -0.005(7) -0.030(7)
C4AA 0.069(5) 0.102(8) 0.111(7) -0.028(6) -0.025(5) 0.032(5)
C5AA 0.164(13) 0.69(6) 0.104(9) -0.162(19) -0.082(9) 0.25(2)
C6AA 0.113(5) 0.268(6) 0.095(5) -0.009(4) -0.039(4) 0.051(5)
C3AA 0.047(4) 0.37(3) 0.052(4) 0.035(9) 0.003(4) 0.013(9)
C9AA 0.175(14) 0.51(4) 0.071(7) -0.038(14) 0.024(8) 0.16(2)
C7AA 0.105(9) 0.61(5) 0.178(14) 0.26(2) -0.083(9) -0.188(18)
C2BA 0.141(12) 0.52(5) 0.153(13) 0.00(2) 0.082(11) -0.12(2)

loop_
_atom_type_symbol
_atom_type_description
_atom_type_scat_dispersion_real
_atom_type_scat_dispersion_imag
_atom_type_scat_source
C C 0.0181 0.0091 'International Tables Vol C Tables 4.2.6.8 and 6.1.1.4'
H H 0.0000 0.0000 'International Tables Vol C Tables 4.2.6.8 and 6.1.1.4'
O O 0.0492 0.0322 'International Tables Vol C Tables 4.2.6.8 and 6.1.1.4'

loop_
_geom_angle_atom_site_label_1
_geom_angle_atom_site_label_2
_geom_angle_atom_site_label_3
_geom_angle
C22 O4 C23 110.6(3)
C013 O002 C02G 112.5(3)
C01F O003 C01G 111.4(3)
C01W O005 C025 110.2(4)
C44 O7 C40 113.5(4)
C00Y O007 C02G 111.4(3)
C00X O008 C02W 108.7(4)
C12 O1 C11 113.8(4)
C43 O8 C44 112.3(4)
C12 O2 C9 119.9(4)
C26 O5 C27 108.6(4)
C014 O00F C033 109.9(4)
C5 C6 C1 106.1(4)
C16 C6 C1 108.8(4)
C16 C6 C5 114.7(4)
C16 C6 C7 109.6(4)
C7 C6 C1 108.8(4)
C7 C6 C5 108.6(4)
C03J O00L C03R 114.3(7)
C00Z C00M C01I 111.3(4)
C00Z C00M C01M 112.2(4)
C01M C00M C01I 116.3(4)
C020 C00N C014 123.2(5)
C02U C00N C014 106.6(5)
C02U C00N C020 130.2(4)
C21 C20 C22 108.0(4)
C21 C20 C19 128.4(4)
C19 C20 C22 123.5(4)
C00R C00P C00T 112.2(4)
C00R C00P C01I 111.4(3)
C00T C00P C01I 113.2(3)
C01J C00R C00P 113.5(4)
C01R C00R C00P 125.8(4)
C01R C00R C01J 120.7(4)
C016 C00S C01F 107.4(4)
C016 C00S C01S 130.0(5)
C01S C00S C01F 122.6(4)
C00P C00T C01H 114.4(4)
C30 C29 C24 115.0(4)
O4 C23 C21 103.7(4)
O4 C23 C24 109.4(4)
C21 C23 C24 115.6(4)
C00X C00W C01H 121.6(4)
C01K C00W C00X 106.4(4)
C01K C00W C01H 131.9(4)
O008 C00X C00W 109.6(4)
O00D C00X O008 121.7(5)
O00D C00X C00W 128.6(5)
O007 C00Y C01M 109.3(4)
C00M C00Z C01J 110.1(4)
C19 C18 C1 123.4(5)
C01C C011 C01I 115.1(4)
C26 C25 C24 121.3(4)
C28 C25 C24 131.3(5)
C28 C25 C26 107.3(4)
O002 C013 C01C 108.4(4)
O002 C013 C01M 110.7(4)
C01C C013 C01M 111.5(4)
O00F C014 C00N 109.4(5)
O00I C014 O00F 123.7(5)
O00I C014 C00N 126.9(6)
C023 C015 C01X 113.9(4)
C02A C015 C01X 120.7(5)
C02A C015 C023 125.4(5)
C00S C016 C01G 111.1(4)
C20 C21 C23 110.0(4)
O4 C22 C20 107.7(4)
O3 C22 O4 121.0(4)
O3 C22 C20 131.2(4)
C23 C24 C29 112.2(4)
C25 C24 C29 113.3(4)
C25 C24 C23 109.2(4)
C18 C1 C6 113.4(4)
C18 C1 C2 111.8(4)
C2 C1 C6 110.2(4)
C026 C01B C025 111.4(5)
C013 C01C C011 112.3(4)
C35 C34 C41 117.5(4)
C33 C34 C41 110.9(4)
C33 C34 C35 111.7(4)
C18 C19 C20 125.0(5)
O003 C01F C00S 106.5(4)
O00A C01F O003 121.4(4)
O00A C01F C00S 132.1(4)
O003 C01G C016 103.6(4)
O003 C01G C01H 109.6(4)
C016 C01G C01H 116.0(4)
C00W C01H C00T 112.1(4)
C00W C01H C01G 109.0(4)
C01G C01H C00T 112.5(4)
C00J C01I C00M 113.6(3)
C00J C01I C00P 108.9(3)
C00J C01I C011 110.0(3)
C00M C01I C00P 106.7(3)
C011 C01I C00M 109.2(3)
C011 C01I C00P 108.3(3)
C00R C01J C00Z 111.6(4)
C00W C01K C02W 110.8(5)
C3AA O01L C03X 113.0(6)
C00Y C01M C00M 113.7(4)
C00Y C01M C02I 108.5(4)
C013 C01M C00M 112.0(4)
C013 C01M C00Y 105.8(4)
C013 C01M C02I 107.8(4)
C02I C01M C00M 108.7(4)
C40 C41 C34 111.4(4)
C43 C41 C34 113.9(4)
C43 C41 C40 106.2(4)
C43 C41 C42 109.0(4)
C42 C41 C34 109.5(4)
C42 C41 C40 106.6(4)
O5 C26 C25 109.3(5)
O6 C26 O5 121.3(5)
O6 C26 C25 129.3(5)
C03I O01P C03R 111.9(5)
C36 C35 C34 113.2(4)
C36 C35 C30 108.3(4)
C36 C35 C38 109.3(4)
C34 C35 C30 107.9(4)
C34 C35 C38 108.6(4)
C38 C35 C30 109.4(4)
C029 C01S C00S 123.5(4)
O7 C40 C41 109.7(4)
O7 C40 C39 108.0(4)
C39 C40 C41 111.8(4)
C29 C30 C35 114.0(4)
C29 C30 C31 112.5(4)
C31 C30 C35 111.1(4)
C023 C01V C020 115.4(4)
O005 C01W C026 106.9(4)
O00G C01W O005 121.4(5)
O00G C01W C026 131.6(5)
C015 C01X C02Q 110.5(4)
C39 C38 C35 115.6(4)
C00N C020 C01V 112.6(4)
C00N C020 C025 111.1(4)
C01V C020 C025 111.8(4)
O2 C9 C10 111.4(4)
O2 C9 C8 112.9(4)
C10 C9 C8 114.1(4)
C37 C31 C30 125.3(4)
C37 C31 C32 121.2(5)
C32 C31 C30 113.4(4)
C015 C023 C01V 113.0(4)
C015 C023 C02O 110.3(4)
C01V C023 C02O 112.6(4)
C25 C28 C27 110.2(5)
O005 C025 C01B 103.7(4)
O005 C025 C020 109.1(4)
C01B C025 C020 115.3(4)
C01B C026 C01W 107.7(4)
C01B C026 C030 128.3(6)
C030 C026 C01W 123.9(6)
C9 C10 C5 110.4(4)
C9 C10 C15 108.3(4)
C11 C10 C9 107.2(4)
C11 C10 C5 115.7(4)
C11 C10 C15 106.8(4)
C15 C10 C5 108.2(4)
C01S C029 C02L 124.0(5)
O1 C12 C14 111.0(5)
O1 C12 C13 105.2(4)
O2 C12 O1 112.3(4)
O2 C12 C14 112.3(4)
O2 C12 C13 105.1(5)
C14 C12 C13 110.5(5)
C40 C39 C38 113.2(4)
C6 C5 C10 117.9(4)
C6 C5 C4 110.1(4)
C4 C5 C10 113.4(4)
C34 C33 C32 109.4(4)
O002 C02G C02E 111.2(4)
O002 C02G C02T 106.4(4)
O007 C02G O002 109.7(4)
O007 C02G C02E 106.2(4)
O007 C02G C02T 111.5(4)
C02T C02G C02E 111.9(4)
O8 C43 C41 109.6(4)
C7 C8 C9 109.6(4)
C02Z C02K C02L 105.9(4)
C034 C02K C02L 108.9(4)
C034 C02K C02Z 114.6(4)
C034 C02K C03D 109.8(5)
C03D C02K C02L 109.6(4)
C03D C02K C02Z 107.9(5)
C029 C02L C02K 112.7(4)
C029 C02L C02X 111.1(4)
C02X C02L C02K 112.1(4)
O7 C44 O8 108.6(4)
O7 C44 C45 106.8(5)
O7 C44 C46 111.1(4)
O8 C44 C45 111.3(5)
O8 C44 C46 105.3(5)
C45 C44 C46 113.8(5)
O1 C11 C10 109.9(5)
C01Y C02O C023 108.7(4)
C01Y C02O C02V 111.3(4)
C02V C02O C023 108.0(4)
C031 C02O C01Y 110.1(4)
C031 C02O C023 109.6(4)
C031 C02O C02V 109.0(4)
C02V C02Q C01X 109.8(4)
C8 C7 C6 112.5(4)
C31 C32 C33 111.7(4)
C00N C02U C033 110.1(5)
C02O C02V C03A 115.8(5)
C02Q C02V C02O 113.1(5)
C02Q C02V C03A 111.6(4)
O008 C02W C01K 104.3(4)
C03F C02X C02L 113.0(5)
C03N C02X C02L 125.3(5)
C03N C02X C03F 121.7(6)
C02K C02Z C03K 117.0(5)
C03C C02Z C02K 110.3(5)
C03C C02Z C03K 112.1(5)
C03U C030 C026 125.2(8)
C03L C031 C02O 116.2(5)
C3 C4 C5 110.0(5)
O00F C033 C02U 103.9(5)
C3 C2 C1 114.2(5)
C17 C2 C1 124.7(5)
C17 C2 C3 121.1(6)
C03I C03A C02V 113.7(5)
C03I C03A C03J 104.9(5)
C03I C03A C03P 108.9(6)
C03J C03A C02V 112.6(5)
C03P C03A C02V 107.4(5)
C03P C03A C03J 109.3(6)
C02Z C03C C03F 109.5(5)
C03M C03D C02K 111.9(5)
C02X C03F C03C 115.1(5)
O5 C27 C28 104.5(4)
C2 C3 C4 112.8(5)
O01P C03I C03A 109.4(6)
O00L C03J C03A 110.6(6)
O00L C03J C03L 110.1(6)
C03L C03J C03A 109.1(6)
C02Z C03K C042 107.7(6)
C03S C03K C02Z 117.6(6)
C03S C03K C040 108.2(6)
C03S C03K C042 106.0(6)
C040 C03K C02Z 110.6(5)
C040 C03K C042 106.0(7)
C031 C03L C03J 112.4(6)
C040 C03M C03D 109.7(6)
O00L C03R O01P 105.8(7)
O00L C03R C03Z 105.6(8)
O00L C03R C043 111.0(8)
O01P C03R C03Z 113.0(8)
C043 C03R O01P 104.5(9)
C043 C03R C03Z 116.5(10)
O1AA C03S C03K 112.9(7)
C1BA C03T C046 107.2(6)
C8AA C03T C046 111.0(7)
C8AA C03T C1BA 108.8(8)
C8AA C03T C4AA 107.6(7)
C4AA C03T C046 108.3(9)
C4AA C03T C1BA 114.0(8)
C030 C03U C046 122.4(11)
C03X C03V C1BA 113.5(9)
C2AA C03V C03X 107.9(8)
C2AA C03V C1BA 107.4(8)
C4BA C03V C03X 108.9(8)
C4BA C03V C1BA 110.4(8)
C4BA C03V C2AA 108.6(11)
C4BA O03W C3AA 122.1(11)
O01L C03X C03V 108.7(8)
C03M C040 C03K 114.1(6)
O0AA C040 C03K 110.8(6)
O0AA C040 C03M 112.5(7)
C1BA C045 C1AA 109.2(11)
C03U C046 C03T 114.4(6)
C0AA C046 C03T 112.2(8)
C0AA C046 C03U 114.6(10)
C040 O0AA C0BA 118.0(9)
C03S O1AA C0BA 125.5(11)
O0AA C0BA C2BA 102(2)
O1AA C0BA O0AA 105.4(12)
O1AA C0BA C3BA 123(2)
O1AA C0BA C2BA 98.0(18)
C3BA C0BA O0AA 116.1(15)
C3BA C0BA C2BA 108.2(12)
C03T C1BA C03V 117.6(6)
C045 C1BA C03T 112.1(11)
C045 C1BA C03V 109.7(7)
C6AA C8AA C03T 118.1(8)
C046 C0AA C1AA 114.3(17)
C5AA C0AA C046 122.7(11)
C5AA C0AA C1AA 123.0(14)
C0AA C1AA C045 110.3(10)
O03W C4BA C03V 110.5(10)
O03W C4BA C6AA 98.6(11)
C6AA C4BA C03V 124.6(10)
C4BA C6AA C8AA 119.4(13)
O01L C3AA O03W 108.6(7)
O01L C3AA C9AA 106.5(10)
O01L C3AA C7AA 109.7(17)
O03W C3AA C9AA 116.7(16)
O03W C3AA C7AA 100.5(11)
C9AA C3AA C7AA 114.6(14)

loop_
_geom_bond_atom_site_label_1
_geom_bond_atom_site_label_2
_geom_bond_distance
O4 C23 1.444(5)
O4 C22 1.368(5)
O002 C013 1.430(5)
O002 C02G 1.436(5)
O003 C01F 1.375(6)
O003 C01G 1.438(6)
O3 C22 1.200(6)
O005 C01W 1.379(6)
O005 C025 1.444(6)
O7 C40 1.430(6)
O7 C44 1.426(6)
O007 C00Y 1.430(6)
O007 C02G 1.427(6)
O008 C00X 1.349(7)
O008 C02W 1.445(7)
O1 C12 1.425(6)
O1 C11 1.424(6)
O00A C01F 1.174(6)
O8 C43 1.424(6)
O8 C44 1.439(7)
O2 C9 1.439(6)
O2 C12 1.421(8)
O00D C00X 1.217(7)
O5 C26 1.357(7)
O5 C27 1.446(7)
O00F C014 1.346(7)
O00F C033 1.438(8)
O00G C01W 1.195(7)
O6 C26 1.215(7)
O00I C014 1.210(8)
C00J C01I 1.536(6)
C6 C1 1.570(7)
C6 C5 1.544(6)
C6 C16 1.528(7)
C6 C7 1.549(7)
O00L C03J 1.435(10)
O00L C03R 1.451(8)
C00M C00Z 1.530(6)
C00M C01I 1.559(6)
C00M C01M 1.556(6)
C00N C014 1.485(7)
C00N C020 1.488(7)
C00N C02U 1.341(8)
C20 C21 1.342(6)
C20 C22 1.484(6)
C20 C19 1.465(6)
C00P C00R 1.517(6)
C00P C00T 1.535(6)
C00P C01I 1.572(6)
C36 C35 1.542(6)
C00R C01J 1.505(6)
C00R C01R 1.332(7)
C00S C016 1.335(7)
C00S C01F 1.513(6)
C00S C01S 1.460(6)
C00T C01H 1.553(6)
C29 C24 1.555(6)
C29 C30 1.520(6)
C23 C21 1.499(6)
C23 C24 1.538(6)
C00W C00X 1.486(6)
C00W C01H 1.497(6)
C00W C01K 1.323(7)
C00Y C01M 1.540(7)
C00Z C01J 1.534(6)
C18 C1 1.499(6)
C18 C19 1.315(7)
C011 C01C 1.528(6)
C011 C01I 1.552(6)
C25 C24 1.504(6)
C25 C26 1.473(7)
C25 C28 1.326(8)
C013 C01C 1.507(6)
C013 C01M 1.536(6)
C015 C01X 1.502(7)
C015 C023 1.501(6)
C015 C02A 1.331(7)
C016 C01G 1.494(7)
C1 C2 1.526(8)
C01B C025 1.476(7)
C01B C026 1.323(7)
C34 C41 1.564(7)
C34 C35 1.548(6)
C34 C33 1.539(7)
C01G C01H 1.544(6)
C01K C02W 1.485(7)
O01L C03X 1.411(8)
O01L C3AA 1.373(10)
C01M C02I 1.538(6)
C41 C40 1.549(7)
C41 C43 1.525(7)
C41 C42 1.533(7)
O01P C03I 1.435(7)
O01P C03R 1.477(10)
C35 C30 1.567(6)
C35 C38 1.560(6)
C01S C029 1.340(7)
C40 C39 1.508(6)
C30 C31 1.524(6)
C01V C020 1.541(6)
C01V C023 1.532(7)
C01W C026 1.491(8)
C01X C02Q 1.536(7)
C01Y C02O 1.546(7)
C38 C39 1.527(7)
C020 C025 1.549(6)
C9 C10 1.518(7)
C9 C8 1.538(7)
C31 C37 1.322(7)
C31 C32 1.500(7)
C023 C02O 1.574(6)
C28 C27 1.483(7)
C026 C030 1.470(8)
C10 C5 1.567(7)
C10 C11 1.518(8)
C10 C15 1.541(7)
C029 C02L 1.512(6)
C12 C14 1.509(8)
C12 C13 1.515(8)
C5 C4 1.553(7)
C02E C02G 1.513(7)
C33 C32 1.540(7)
C02G C02T 1.496(7)
C8 C7 1.511(7)
C02K C02L 1.568(7)
C02K C02Z 1.547(7)
C02K C034 1.532(7)
C02K C03D 1.544(8)
C02L C02X 1.516(8)
C44 C45 1.496(8)
C44 C46 1.524(7)
C02O C02V 1.555(7)
C02O C031 1.527(7)
C02Q C02V 1.521(7)
C02U C033 1.499(7)
C02V C03A 1.569(8)
C02X C03F 1.502(7)
C02X C03N 1.320(9)
C02Z C03C 1.525(9)
C02Z C03K 1.546(9)
C030 C03U 1.320(12)
C031 C03L 1.527(8)
C4 C3 1.547(8)
C2 C3 1.500(7)
C2 C17 1.309(10)
C03A C03I 1.532(10)
C03A C03J 1.557(9)
C03A C03P 1.547(11)
C03C C03F 1.539(9)
C03D C03M 1.521(9)
C03J C03L 1.529(9)
C03K C03S 1.498(10)
C03K C040 1.532(10)
C03K C042 1.570(10)
C03M C040 1.491(11)
C03R C03Z 1.546(16)
C03R C043 1.470(14)
C03S O1AA 1.299(10)
C03T C046 1.548(9)
C03T C1BA 1.547(10)
C03T C8AA 1.512(11)
C03T C4AA 1.544(14)
C03U C046 1.496(10)
C03V C03X 1.548(14)
C03V C1BA 1.577(11)
C03V C2AA 1.536(13)
C03V C4BA 1.448(15)
O03W C4BA 1.350(16)
O03W C3AA 1.388(12)
C040 O0AA 1.432(9)
C045 C1BA 1.510(18)
C045 C1AA 1.569(11)
C046 C0AA 1.467(17)
O0AA C0BA 1.445(17)
O1AA C0BA 1.373(16)
C0BA C3BA 1.34(3)
C0BA C2BA 1.53(3)
C8AA C6AA 1.528(16)
C0AA C1AA 1.520(18)
C0AA C5AA 1.33(3)
C4BA C6AA 1.393(16)
C3AA C9AA 1.45(2)
C3AA C7AA 1.49(3)

loop_
_smtbx_masks_void_nr
_smtbx_masks_void_average_x
_smtbx_masks_void_average_y
_smtbx_masks_void_average_z
_smtbx_masks_void_volume
_smtbx_masks_void_count_electrons
1 -0.090 -0.957 0.118 89.2 2.0
2 0.090 -0.679 0.882 89.2 2.0
3 0.250 -0.008 0.250 833.0 126.7
4 -0.250 -0.209 0.750 833.0 126.7
5 0.064 0.988 0.524 20.3 0.0
6 0.066 0.970 0.028 23.6 0.7
7 0.116 0.232 0.664 27.5 0.0
8 0.118 0.806 0.439 7.2 0.0
9 0.410 -0.418 0.618 89.2 2.0
10 0.384 0.732 0.836 27.5 0.0
11 0.382 0.306 0.061 7.2 0.0
12 0.434 0.470 0.472 23.6 0.7
13 0.436 0.488 0.976 20.3 0.0
14 0.590 -0.017 0.382 89.2 2.0
15 0.564 0.488 0.024 20.3 0.0
16 0.566 0.470 0.528 23.6 0.7
17 0.616 0.732 0.164 27.5 0.0
18 0.618 0.306 0.939 7.2 0.0
19 0.884 0.232 0.336 27.5 0.0
20 0.882 0.806 0.561 7.2 0.0
21 0.936 -0.012 0.476 20.3 0.0
22 0.934 -0.030 0.972 23.6 0.7
